data_4070356
loop_
_publ_author_name
'Burling, Suzanne'
'Mas-Marz\'a, Elena'
'Valpuesta, Jos\'e E. V.'
'Mahon, Mary F.'
'Whittlesey, Michael K.'

_publ_section_title
;
 Coordination, Agostic Stabilization, and C&#x2212;H Bond Activation of
 N-Alkyl Heterocyclic Carbenes by Coordinatively Unsaturated Ruthenium
 Hydride Chloride Complexes
;
_journal_issue 23
_journal_name_full Organometallics
_journal_page_first 6676
_journal_paper_doi 10.1021/om9007532
_journal_volume 28
_journal_year 2009
_chemical_formula_sum 'C48 H52.6 Cl3 N2 P2 Ru'
_chemical_formula_weight 926.88
_chemical_name_systematic
;
 ?
;
_space_group_IT_number 2
_symmetry_cell_setting triclinic
_symmetry_space_group_name_Hall '-P 1'
_symmetry_space_group_name_H-M 'P -1'
_atom_sites_solution_hydrogens geom
_atom_sites_solution_primary direct
_atom_sites_solution_secondary difmap
_audit_creation_method SHELXL-97
_cell_angle_alpha 103.998(1)
_cell_angle_beta 106.055(1)
_cell_angle_gamma 110.100(1)
_cell_formula_units_Z 2
_cell_length_a 12.5800(1)
_cell_length_b 14.2480(2)
_cell_length_c 14.6440(2)
_cell_measurement_reflns_used 42565
_cell_measurement_temperature 150(2)
_cell_measurement_theta_max 27.485
_cell_measurement_theta_min 2.910
_cell_volume 2197.50(6)
_computing_cell_refinement 'HKL Scalepack (Otwinowski & Minor 1997)'
_computing_data_reduction 'Denzo&Scalepack (Otwinowski & Minor, 1997)'
_computing_molecular_graphics 'ORTEX (P.McArdle, 1995)'
_computing_publication_material 'SHELXL-97/2 (Sheldrick,1997)'
_computing_structure_refinement 'SHELXL-97 (Sheldrick, 1997)'
_computing_structure_solution 'SHELXS-97 (Sheldrick, 1990)'
_diffrn_ambient_temperature 150(2)
_diffrn_measured_fraction_theta_full 0.993
_diffrn_measured_fraction_theta_max 0.993
_diffrn_measurement_device_type KappaCCD
_diffrn_measurement_method KappaCCD
_diffrn_radiation_monochromator graphite
_diffrn_radiation_source 'fine-focus sealed tube'
_diffrn_radiation_type MoK\a
_diffrn_radiation_wavelength 0.71073
_diffrn_reflns_av_R_equivalents 0.0311
_diffrn_reflns_av_sigmaI/netI 0.0374
_diffrn_reflns_limit_h_max 16
_diffrn_reflns_limit_h_min -16
_diffrn_reflns_limit_k_max 18
_diffrn_reflns_limit_k_min -18
_diffrn_reflns_limit_l_max 19
_diffrn_reflns_limit_l_min -18
_diffrn_reflns_number 38527
_diffrn_reflns_theta_full 27.52
_diffrn_reflns_theta_max 27.52
_diffrn_reflns_theta_min 3.59
_exptl_absorpt_coefficient_mu 0.648
_exptl_absorpt_correction_T_max 0.88
_exptl_absorpt_correction_T_min 0.74
_exptl_absorpt_correction_type multi-scan
_exptl_absorpt_process_details
;
multi-scan from symmetry-related measurements 
 Sortav (Blessing 1995)
;
_exptl_crystal_colour dark-red
_exptl_crystal_density_diffrn 1.401
_exptl_crystal_density_method 'not measured'
_exptl_crystal_description Tabloid
_exptl_crystal_F_000 959
_exptl_crystal_size_max 0.50
_exptl_crystal_size_mid 0.40
_exptl_crystal_size_min 0.20
_refine_diff_density_max 0.868
_refine_diff_density_min -1.061
_refine_diff_density_rms 0.074
_refine_ls_extinction_coef 0.0040(5)
_refine_ls_extinction_expression Fc^*^=kFc[1+0.001xFc^2^\l^3^/sin(2\q)]^-1/4^
_refine_ls_extinction_method SHELXL
_refine_ls_goodness_of_fit_ref 1.028
_refine_ls_hydrogen_treatment mixed
_refine_ls_matrix_type full
_refine_ls_number_parameters 537
_refine_ls_number_reflns 10052
_refine_ls_number_restraints 1
_refine_ls_restrained_S_all 1.030
_refine_ls_R_factor_all 0.0439
_refine_ls_R_factor_gt 0.0325
_refine_ls_shift/su_max 0.001
_refine_ls_shift/su_mean 0.000
_refine_ls_structure_factor_coef Fsqd
_refine_ls_weighting_details 'calc w=1/[\s^2^(Fo^2^)+(0.0340P)^2^+1.5665P] where P=(Fo^2^+2Fc^2^)/3'
_refine_ls_weighting_scheme calc
_refine_ls_wR_factor_gt 0.0764
_refine_ls_wR_factor_ref 0.0817
_reflns_number_gt 8461
_reflns_number_total 10052
_reflns_threshold_expression >2sigma(I)
_cod_data_source_file om9007532_si_002.cif
_cod_data_source_block h05mkw9
_cod_depositor_comments
;
The following automatic conversions were performed:

'_symmetry_cell_setting' value 'Triclinic' changed to 'triclinic'
according to /home/saulius/struct/CIF-dictionaries/cif_core.dic
dictionary named 'cif_core.dic' version 2.4.2 from
2011-04-26.

'_exptl_absorpt_correction_type' value 'Multi-Scan'
changed to 'multi-scan' according to
/home/saulius/struct/CIF-dictionaries/cif_core.dic dictionary named
'cif_core.dic' version 2.4.2 from 2011-04-26.

Automatic conversion script
Id: cif_fix_values 1715 2011-07-08 13:25:40Z adriana 
;
_cod_original_cell_volume 2197.50(5)
_cod_original_sg_symbol_H-M P-1
_cod_original_formula_sum 'C48 H52.60 Cl3 N2 P2 Ru'
_cod_database_code 4070356

loop_
_symmetry_equiv_pos_as_xyz
'x, y, z'
'-x, -y, -z'

loop_
_atom_site_label
_atom_site_type_symbol
_atom_site_fract_x
_atom_site_fract_y
_atom_site_fract_z
_atom_site_U_iso_or_equiv
_atom_site_adp_type
_atom_site_occupancy
_atom_site_symmetry_multiplicity
_atom_site_calc_flag
_atom_site_refinement_flags
_atom_site_disorder_assembly
_atom_site_disorder_group
Ru1 Ru 0.231357(14) 0.198065(12) 0.773797(12) 0.01988(6) Uani 1 1 d . . .
Cl1 Cl 0.16485(5) 0.18765(4) 0.59541(4) 0.02889(12) Uani 1 1 d . . .
Cl2 Cl 0.60785(8) 0.48189(7) 0.42874(6) 0.0651(2) Uani 1 1 d . . .
Cl3 Cl 0.79084(12) 0.63625(9) 0.62797(8) 0.1037(4) Uani 1 1 d . . .
P1 P 0.37882(5) 0.14119(4) 0.74985(4) 0.02081(11) Uani 1 1 d . . .
P2 P 0.08704(5) 0.25996(4) 0.79173(4) 0.02094(11) Uani 1 1 d . . .
N1 N 0.19966(17) 0.07622(15) 0.91194(14) 0.0293(4) Uani 1 1 d . . .
N2 N 0.32989(18) 0.24258(17) 1.00496(15) 0.0345(4) Uani 1 1 d D . .
C1 C 0.2569(2) 0.17477(19) 0.90580(17) 0.0305(5) Uani 1 1 d . A .
C2 C 0.2395(2) 0.0833(2) 1.01344(17) 0.0347(5) Uani 1 1 d . A .
C3 C 0.3213(2) 0.1875(2) 1.07177(18) 0.0379(6) Uani 1 1 d . A .
C4 C 0.1042(2) -0.01835(19) 0.82124(18) 0.0317(5) Uani 1 1 d . . .
C5 C 0.1322(2) -0.1156(2) 0.80395(19) 0.0371(5) Uani 1 1 d . . .
H5A H 0.2180 -0.0928 0.8113 0.056 Uiso 1 1 calc R A .
H5B H 0.0773 -0.1692 0.7349 0.056 Uiso 1 1 calc R . .
H5C H 0.1192 -0.1475 0.8546 0.056 Uiso 1 1 calc R . .
C6 C -0.0239(2) -0.0483(2) 0.82210(19) 0.0366(5) Uani 1 1 d . . .
H6A H -0.0267 -0.0690 0.8808 0.055 Uiso 1 1 calc R A .
H6B H -0.0850 -0.1088 0.7586 0.055 Uiso 1 1 calc R . .
H6C H -0.0425 0.0138 0.8275 0.055 Uiso 1 1 calc R . .
C7 C 0.2041(3) -0.0100(2) 1.0469(2) 0.0444(6) Uani 1 1 d . . .
H7A H 0.2464 -0.0534 1.0289 0.067 Uiso 1 1 calc R A .
H7B H 0.1148 -0.0544 1.0125 0.067 Uiso 1 1 calc R . .
H7C H 0.2279 0.0167 1.1212 0.067 Uiso 1 1 calc R . .
C8 C 0.3940(3) 0.2369(3) 1.1852(2) 0.0562(8) Uani 1 1 d . . .
H8A H 0.3642 0.2856 1.2171 0.084 Uiso 1 1 calc R A .
H8B H 0.4813 0.2774 1.1996 0.084 Uiso 1 1 calc R . .
H8C H 0.3842 0.1799 1.2130 0.084 Uiso 1 1 calc R . .
C9 C 0.4051(3) 0.3620(3) 1.0359(3) 0.0353(7) Uani 0.80 1 d PD A 1
C10 C 0.4000(3) 0.4357(3) 1.1296(3) 0.0458(8) Uani 0.80 1 d P A 1
H10A H 0.3161 0.4065 1.1274 0.069 Uiso 0.80 1 calc PR A 1
H10B H 0.4233 0.5082 1.1281 0.069 Uiso 0.80 1 calc PR A 1
H10C H 0.4573 0.4392 1.1926 0.069 Uiso 0.80 1 calc PR A 1
C11 C 0.5392(3) 0.3915(3) 1.0545(3) 0.0498(9) Uani 0.80 1 d P A 1
H11A H 0.5753 0.3701 1.1095 0.075 Uiso 0.80 1 calc PR A 1
H11B H 0.5842 0.4695 1.0743 0.075 Uiso 0.80 1 calc PR A 1
H11C H 0.5447 0.3540 0.9916 0.075 Uiso 0.80 1 calc PR A 1
C12 C 0.51135(19) 0.17052(16) 0.86469(15) 0.0248(4) Uani 1 1 d . . .
C13 C 0.4900(2) 0.12474(17) 0.93620(16) 0.0281(4) Uani 1 1 d . . .
H13 H 0.4094 0.0734 0.9214 0.034 Uiso 1 1 calc R . .
C14 C 0.5853(2) 0.15363(18) 1.02854(17) 0.0338(5) Uani 1 1 d . . .
H14 H 0.5698 0.1218 1.0763 0.041 Uiso 1 1 calc R A .
C15 C 0.7032(2) 0.22911(18) 1.05096(18) 0.0370(6) Uani 1 1 d . . .
H15 H 0.7678 0.2510 1.1152 0.044 Uiso 1 1 calc R . .
C16 C 0.7265(2) 0.27213(18) 0.97997(19) 0.0377(6) Uani 1 1 d . . .
H16 H 0.8078 0.3217 0.9944 0.045 Uiso 1 1 calc R A .
C17 C 0.6311(2) 0.24324(17) 0.88677(17) 0.0317(5) Uani 1 1 d . . .
H17 H 0.6479 0.2734 0.8382 0.038 Uiso 1 1 calc R . .
C18 C 0.46006(18) 0.19554(17) 0.67421(16) 0.0254(4) Uani 1 1 d . . .
C19 C 0.4827(2) 0.29948(19) 0.67815(19) 0.0353(5) Uani 1 1 d . . .
H19 H 0.4478 0.3377 0.7128 0.042 Uiso 1 1 calc R . .
C20 C 0.5566(2) 0.3475(2) 0.6315(2) 0.0440(6) Uani 1 1 d . . .
H20 H 0.5724 0.4188 0.6351 0.053 Uiso 1 1 calc R A .
C21 C 0.6069(2) 0.2925(2) 0.5802(2) 0.0409(6) Uani 1 1 d . . .
H21 H 0.6575 0.3259 0.5488 0.049 Uiso 1 1 calc R . .
C22 C 0.5838(2) 0.1889(2) 0.57443(17) 0.0350(5) Uani 1 1 d . . .
H22 H 0.6180 0.1507 0.5388 0.042 Uiso 1 1 calc R A .
C23 C 0.51034(19) 0.14071(18) 0.62087(16) 0.0288(5) Uani 1 1 d . . .
H23 H 0.4941 0.0691 0.6162 0.035 Uiso 1 1 calc R . .
C24 C 0.31830(18) -0.00515(16) 0.68385(15) 0.0222(4) Uani 1 1 d . . .
C25 C 0.38150(19) -0.06494(17) 0.70899(16) 0.0263(4) Uani 1 1 d . . .
H25 H 0.4617 -0.0296 0.7620 0.032 Uiso 1 1 calc R . .
C26 C 0.3280(2) -0.17575(18) 0.65710(17) 0.0312(5) Uani 1 1 d . . .
H26 H 0.3717 -0.2158 0.6749 0.037 Uiso 1 1 calc R A .
C27 C 0.2113(2) -0.22806(17) 0.57950(17) 0.0315(5) Uani 1 1 d . . .
H27 H 0.1747 -0.3039 0.5446 0.038 Uiso 1 1 calc R . .
C28 C 0.1479(2) -0.16963(18) 0.55278(16) 0.0309(5) Uani 1 1 d . . .
H28 H 0.0683 -0.2053 0.4990 0.037 Uiso 1 1 calc R A .
C29 C 0.20103(19) -0.05870(17) 0.60485(15) 0.0256(4) Uani 1 1 d . . .
H29 H 0.1572 -0.0190 0.5865 0.031 Uiso 1 1 calc R . .
C30 C -0.07162(18) 0.15234(16) 0.73322(15) 0.0225(4) Uani 1 1 d . . .
C31 C -0.10350(19) 0.06384(17) 0.64690(15) 0.0259(4) Uani 1 1 d . . .
H31 H -0.0452 0.0628 0.6175 0.031 Uiso 1 1 calc R . .
C32 C -0.2197(2) -0.02286(18) 0.60355(16) 0.0318(5) Uani 1 1 d . . .
H32 H -0.2407 -0.0827 0.5448 0.038 Uiso 1 1 calc R A .
C33 C -0.3051(2) -0.02167(19) 0.64640(17) 0.0337(5) Uani 1 1 d . . .
H33 H -0.3841 -0.0813 0.6177 0.040 Uiso 1 1 calc R . .
C34 C -0.2750(2) 0.06624(19) 0.73079(17) 0.0307(5) Uani 1 1 d . . .
H34 H -0.3339 0.0672 0.7595 0.037 Uiso 1 1 calc R A .
C35 C -0.15952(19) 0.15297(17) 0.77384(16) 0.0267(4) Uani 1 1 d . . .
H35 H -0.1400 0.2134 0.8315 0.032 Uiso 1 1 calc R . .
C36 C 0.0732(2) 0.36008(16) 0.73598(15) 0.0255(4) Uani 1 1 d . . .
C37 C 0.1758(2) 0.43076(19) 0.7289(2) 0.0389(6) Uani 1 1 d . . .
H37 H 0.2503 0.4235 0.7482 0.047 Uiso 1 1 calc R . .
C38 C 0.1705(3) 0.5122(2) 0.6938(2) 0.0500(7) Uani 1 1 d . . .
H38 H 0.2418 0.5611 0.6905 0.060 Uiso 1 1 calc R A .
C39 C 0.0624(3) 0.5223(2) 0.6638(2) 0.0438(6) Uani 1 1 d . . .
H39 H 0.0593 0.5782 0.6403 0.053 Uiso 1 1 calc R . .
C40 C -0.0409(2) 0.45116(19) 0.66803(17) 0.0351(5) Uani 1 1 d . . .
H40 H -0.1160 0.4571 0.6461 0.042 Uiso 1 1 calc R A .
C41 C -0.0357(2) 0.37074(17) 0.70423(16) 0.0289(5) Uani 1 1 d . . .
H41 H -0.1073 0.3223 0.7074 0.035 Uiso 1 1 calc R . .
C42 C 0.09696(18) 0.32279(16) 0.92145(15) 0.0241(4) Uani 1 1 d . . .
C43 C 0.0800(2) 0.26006(17) 0.98106(16) 0.0276(4) Uani 1 1 d . . .
H43 H 0.0673 0.1875 0.9550 0.033 Uiso 1 1 calc R . .
C44 C 0.0814(2) 0.30171(19) 1.07699(18) 0.0373(5) Uani 1 1 d . . .
H44 H 0.0691 0.2578 1.1162 0.045 Uiso 1 1 calc R A .
C45 C 0.1008(3) 0.4083(2) 1.11635(19) 0.0450(6) Uani 1 1 d . . .
H45 H 0.0998 0.4368 1.1817 0.054 Uiso 1 1 calc R . .
C46 C 0.1212(3) 0.4719(2) 1.06033(18) 0.0415(6) Uani 1 1 d . . .
H46 H 0.1367 0.5451 1.0879 0.050 Uiso 1 1 calc R A .
C47 C 0.1192(2) 0.42992(18) 0.96323(17) 0.0320(5) Uani 1 1 d . . .
H47 H 0.1332 0.4748 0.9251 0.038 Uiso 1 1 calc R . .
C48 C 0.7089(4) 0.6174(3) 0.5029(3) 0.0866(13) Uani 1 1 d . . .
H48A H 0.7674 0.6441 0.4714 0.104 Uiso 1 1 calc R . .
H48B H 0.6613 0.6602 0.5036 0.104 Uiso 1 1 calc R . .
H1 H 0.336(3) 0.313(2) 0.833(2) 0.033(8) Uiso 0.80 1 d P B 1
H4 H 0.106(2) 0.0079(17) 0.7639(17) 0.023(5) Uiso 1 1 d . . .
H9 H 0.367(3) 0.367(3) 0.972(3) 0.036(8) Uiso 0.80 1 d P C 1
C9A C 0.4152(18) 0.3336(15) 1.0026(17) 0.064(6) Uiso 0.20 1 d PD A 2
H9A H 0.4953 0.3291 1.0157 0.077 Uiso 0.20 1 calc PR A 2
C10A C 0.425(2) 0.406(2) 1.082(2) 0.086(7) Uiso 0.20 1 d P A 2
H10D H 0.4566 0.3908 1.1430 0.129 Uiso 0.20 1 calc PR A 2
H10E H 0.3446 0.4042 1.0725 0.129 Uiso 0.20 1 calc PR A 2
H10F H 0.4829 0.4771 1.0895 0.129 Uiso 0.20 1 calc PR A 2
C11A C 0.3671(10) 0.3364(9) 0.8970(9) 0.028(2) Uiso 0.20 1 d P A 2
H11D H 0.4387 0.3631 0.8784 0.034 Uiso 0.20 1 calc PR A 2
H11E H 0.3354 0.3914 0.9030 0.034 Uiso 0.20 1 calc PR A 2

loop_
_atom_site_aniso_label
_atom_site_aniso_U_11
_atom_site_aniso_U_22
_atom_site_aniso_U_33
_atom_site_aniso_U_23
_atom_site_aniso_U_13
_atom_site_aniso_U_12
Ru1 0.01956(9) 0.02017(9) 0.02153(9) 0.00856(6) 0.00846(6) 0.00971(6)
Cl1 0.0316(3) 0.0367(3) 0.0267(3) 0.0166(2) 0.0142(2) 0.0189(2)
Cl2 0.0673(5) 0.0623(5) 0.0593(5) 0.0224(4) 0.0273(4) 0.0201(4)
Cl3 0.1172(9) 0.0724(6) 0.0741(6) 0.0243(5) -0.0128(6) 0.0317(6)
P1 0.0194(2) 0.0226(2) 0.0230(3) 0.0102(2) 0.0092(2) 0.0102(2)
P2 0.0227(3) 0.0218(2) 0.0215(3) 0.0087(2) 0.0096(2) 0.0123(2)
N1 0.0389(11) 0.0404(10) 0.0294(9) 0.0223(8) 0.0217(8) 0.0272(9)
N2 0.0344(10) 0.0457(11) 0.0345(11) 0.0208(9) 0.0148(9) 0.0248(9)
C1 0.0332(12) 0.0417(12) 0.0385(13) 0.0239(10) 0.0213(10) 0.0287(10)
C2 0.0479(14) 0.0537(15) 0.0313(12) 0.0281(11) 0.0261(11) 0.0374(13)
C3 0.0438(14) 0.0544(15) 0.0315(12) 0.0218(11) 0.0185(11) 0.0322(13)
C4 0.0417(13) 0.0397(12) 0.0329(12) 0.0220(10) 0.0228(10) 0.0269(11)
C5 0.0481(14) 0.0417(13) 0.0431(14) 0.0234(11) 0.0296(12) 0.0291(12)
C6 0.0406(13) 0.0428(13) 0.0448(14) 0.0246(11) 0.0235(11) 0.0275(11)
C7 0.0696(18) 0.0573(16) 0.0406(14) 0.0332(13) 0.0354(13) 0.0445(15)
C8 0.070(2) 0.0644(19) 0.0368(15) 0.0216(14) 0.0156(14) 0.0343(16)
C9 0.0387(18) 0.0337(17) 0.0330(19) 0.0054(16) 0.0134(15) 0.0207(15)
C10 0.0440(19) 0.0396(17) 0.0373(18) -0.0021(14) 0.0063(15) 0.0191(15)
C11 0.0377(17) 0.0294(15) 0.058(2) -0.0012(15) 0.0073(16) 0.0097(13)
C12 0.0246(10) 0.0242(10) 0.0254(10) 0.0077(8) 0.0076(8) 0.0133(8)
C13 0.0284(11) 0.0296(11) 0.0296(11) 0.0111(9) 0.0112(9) 0.0165(9)
C14 0.0433(13) 0.0360(12) 0.0282(11) 0.0135(10) 0.0110(10) 0.0255(11)
C15 0.0368(13) 0.0322(12) 0.0313(12) 0.0057(10) -0.0014(10) 0.0195(10)
C16 0.0275(12) 0.0278(11) 0.0442(14) 0.0097(10) 0.0021(10) 0.0095(9)
C17 0.0262(11) 0.0298(11) 0.0351(12) 0.0129(10) 0.0078(9) 0.0110(9)
C18 0.0184(10) 0.0312(11) 0.0271(11) 0.0143(9) 0.0081(8) 0.0098(8)
C19 0.0320(12) 0.0331(12) 0.0470(14) 0.0196(11) 0.0199(11) 0.0146(10)
C20 0.0402(14) 0.0399(13) 0.0602(17) 0.0316(13) 0.0243(13) 0.0145(11)
C21 0.0298(12) 0.0548(16) 0.0451(14) 0.0300(12) 0.0198(11) 0.0146(11)
C22 0.0280(12) 0.0505(14) 0.0312(12) 0.0185(11) 0.0156(10) 0.0172(11)
C23 0.0255(11) 0.0355(12) 0.0268(11) 0.0143(9) 0.0102(9) 0.0132(9)
C24 0.0232(10) 0.0247(10) 0.0230(10) 0.0110(8) 0.0129(8) 0.0110(8)
C25 0.0244(10) 0.0301(11) 0.0286(11) 0.0123(9) 0.0134(9) 0.0132(9)
C26 0.0391(13) 0.0308(11) 0.0347(12) 0.0158(10) 0.0192(10) 0.0214(10)
C27 0.0378(12) 0.0254(10) 0.0285(11) 0.0065(9) 0.0155(10) 0.0116(9)
C28 0.0318(12) 0.0312(11) 0.0241(11) 0.0079(9) 0.0097(9) 0.0106(9)
C29 0.0273(11) 0.0305(11) 0.0230(10) 0.0125(9) 0.0111(8) 0.0144(9)
C30 0.0233(10) 0.0256(10) 0.0229(10) 0.0133(8) 0.0092(8) 0.0125(8)
C31 0.0267(10) 0.0298(11) 0.0233(10) 0.0111(9) 0.0110(8) 0.0131(9)
C32 0.0341(12) 0.0322(11) 0.0220(10) 0.0082(9) 0.0072(9) 0.0113(10)
C33 0.0252(11) 0.0381(12) 0.0294(11) 0.0147(10) 0.0046(9) 0.0081(10)
C34 0.0248(11) 0.0444(13) 0.0300(11) 0.0196(10) 0.0122(9) 0.0180(10)
C35 0.0252(10) 0.0339(11) 0.0243(10) 0.0116(9) 0.0091(8) 0.0166(9)
C36 0.0328(11) 0.0241(10) 0.0240(10) 0.0089(8) 0.0129(9) 0.0160(9)
C37 0.0379(13) 0.0355(12) 0.0539(15) 0.0222(11) 0.0233(12) 0.0198(11)
C38 0.0537(17) 0.0418(14) 0.076(2) 0.0371(14) 0.0381(15) 0.0240(13)
C39 0.0661(18) 0.0359(13) 0.0483(15) 0.0262(12) 0.0286(13) 0.0310(13)
C40 0.0469(14) 0.0360(12) 0.0285(12) 0.0122(10) 0.0114(10) 0.0276(11)
C41 0.0346(12) 0.0303(11) 0.0264(11) 0.0114(9) 0.0126(9) 0.0183(10)
C42 0.0232(10) 0.0278(10) 0.0218(10) 0.0071(8) 0.0082(8) 0.0139(8)
C43 0.0293(11) 0.0262(10) 0.0251(10) 0.0067(8) 0.0100(9) 0.0122(9)
C44 0.0502(15) 0.0377(13) 0.0290(12) 0.0146(10) 0.0198(11) 0.0200(11)
C45 0.0656(18) 0.0440(14) 0.0268(12) 0.0069(11) 0.0218(12) 0.0272(13)
C46 0.0579(16) 0.0331(12) 0.0323(13) 0.0056(10) 0.0157(12) 0.0250(12)
C47 0.0392(13) 0.0290(11) 0.0269(11) 0.0082(9) 0.0109(10) 0.0172(10)
C48 0.105(3) 0.059(2) 0.068(2) 0.0396(19) 0.010(2) 0.013(2)

loop_
_atom_type_symbol
_atom_type_description
_atom_type_scat_dispersion_real
_atom_type_scat_dispersion_imag
_atom_type_scat_source
C C 0.0033 0.0016 'International Tables Vol C Tables 4.2.6.8 and 6.1.1.4'
H H 0.0000 0.0000 'International Tables Vol C Tables 4.2.6.8 and 6.1.1.4'
N N 0.0061 0.0033 'International Tables Vol C Tables 4.2.6.8 and 6.1.1.4'
Cl Cl 0.1484 0.1585 'International Tables Vol C Tables 4.2.6.8 and 6.1.1.4'
P P 0.1023 0.0942 'International Tables Vol C Tables 4.2.6.8 and 6.1.1.4'
Ru Ru -1.2594 0.8363 'International Tables Vol C Tables 4.2.6.8 and 6.1.1.4'

loop_
_geom_angle_atom_site_label_1
_geom_angle_atom_site_label_2
_geom_angle_atom_site_label_3
_geom_angle
C1 Ru1 C11A 68.7(3)
C1 Ru1 P2 91.45(6)
C11A Ru1 P2 88.8(3)
C1 Ru1 P1 91.49(6)
C11A Ru1 P1 91.0(3)
P2 Ru1 P1 176.78(2)
C1 Ru1 Cl1 167.87(7)
C11A Ru1 Cl1 123.4(3)
P2 Ru1 Cl1 88.210(18)
P1 Ru1 Cl1 89.199(18)
C1 Ru1 H4 62.8(5)
C11A Ru1 H4 131.4(6)
P2 Ru1 H4 95.0(5)
P1 Ru1 H4 87.5(5)
Cl1 Ru1 H4 105.1(5)
C1 Ru1 C4 49.09(8)
C11A Ru1 C4 117.7(3)
P2 Ru1 C4 94.19(4)
P1 Ru1 C4 88.73(4)
Cl1 Ru1 C4 118.84(4)
H4 Ru1 C4 13.8(5)
C18 P1 C24 102.39(9)
C18 P1 C12 100.08(9)
C24 P1 C12 102.16(9)
C18 P1 Ru1 117.21(7)
C24 P1 Ru1 114.54(6)
C12 P1 Ru1 117.95(7)
C30 P2 C36 102.83(9)
C30 P2 C42 100.22(9)
C36 P2 C42 101.26(9)
C30 P2 Ru1 113.29(6)
C36 P2 Ru1 117.73(7)
C42 P2 Ru1 118.85(7)
C1 N1 C2 110.8(2)
C1 N1 C4 121.79(18)
C2 N1 C4 127.3(2)
C1 N2 C9A 107.0(9)
C1 N2 C3 111.2(2)
C9A N2 C3 137.8(9)
C1 N2 C9 123.0(2)
C9A N2 C9 24.5(9)
C3 N2 C9 125.8(2)
N2 C1 N1 104.37(18)
N2 C1 Ru1 132.05(18)
N1 C1 Ru1 123.56(17)
C3 C2 N1 106.8(2)
C3 C2 C7 128.1(2)
N1 C2 C7 125.0(2)
C2 C3 N2 106.8(2)
C2 C3 C8 128.2(2)
N2 C3 C8 124.9(2)
N1 C4 C6 112.31(18)
N1 C4 C5 113.38(19)
C6 C4 C5 111.0(2)
N1 C4 Ru1 65.32(11)
C6 C4 Ru1 118.05(14)
C5 C4 Ru1 126.91(15)
N2 C9 C11 112.4(3)
N2 C9 C10 115.8(3)
C11 C9 C10 108.4(3)
C17 C12 C13 118.56(19)
C17 C12 P1 122.25(17)
C13 C12 P1 119.01(16)
C14 C13 C12 120.7(2)
C15 C14 C13 120.0(2)
C16 C15 C14 119.9(2)
C15 C16 C17 120.4(2)
C12 C17 C16 120.4(2)
C19 C18 C23 118.5(2)
C19 C18 P1 118.93(17)
C23 C18 P1 122.27(16)
C18 C19 C20 120.2(2)
C21 C20 C19 120.5(2)
C22 C21 C20 120.0(2)
C21 C22 C23 119.8(2)
C22 C23 C18 121.1(2)
C25 C24 C29 118.75(19)
C25 C24 P1 124.04(16)
C29 C24 P1 117.20(15)
C26 C25 C24 120.5(2)
C27 C26 C25 120.2(2)
C26 C27 C28 120.0(2)
C27 C28 C29 119.9(2)
C28 C29 C24 120.60(19)
C35 C30 C31 118.67(19)
C35 C30 P2 122.96(15)
C31 C30 P2 118.31(15)
C32 C31 C30 120.6(2)
C33 C32 C31 119.8(2)
C34 C33 C32 119.9(2)
C33 C34 C35 120.4(2)
C34 C35 C30 120.5(2)
C37 C36 C41 118.3(2)
C37 C36 P2 119.19(17)
C41 C36 P2 122.44(17)
C36 C37 C38 120.5(2)
C39 C38 C37 120.3(2)
C40 C39 C38 119.8(2)
C39 C40 C41 120.1(2)
C40 C41 C36 120.9(2)
C47 C42 C43 117.96(19)
C47 C42 P2 123.30(17)
C43 C42 P2 118.74(15)
C44 C43 C42 121.2(2)
C43 C44 C45 120.0(2)
C46 C45 C44 119.7(2)
C45 C46 C47 120.5(2)
C46 C47 C42 120.7(2)
Cl3 C48 Cl2 111.95(19)
C10A C9A N2 99.6(18)
C10A C9A C11A 121(2)
N2 C9A C11A 108.1(14)
C9A C11A Ru1 120.7(9)

loop_
_geom_bond_atom_site_label_1
_geom_bond_atom_site_label_2
_geom_bond_distance
Ru1 C1 1.998(2)
Ru1 C11A 2.078(12)
Ru1 P2 2.3227(5)
Ru1 P1 2.3401(5)
Ru1 Cl1 2.4626(5)
Ru1 H4 2.57(2)
Ru1 C4 3.288(2)
Cl2 C48 1.749(4)
Cl3 C48 1.737(4)
P1 C18 1.835(2)
P1 C24 1.841(2)
P1 C12 1.848(2)
P2 C30 1.840(2)
P2 C36 1.841(2)
P2 C42 1.843(2)
N1 C1 1.379(3)
N1 C2 1.397(3)
N1 C4 1.470(3)
N2 C1 1.363(3)
N2 C9A 1.386(15)
N2 C3 1.399(3)
N2 C9 1.510(4)
C2 C3 1.358(4)
C2 C7 1.494(3)
C3 C8 1.497(4)
C4 C6 1.523(3)
C4 C5 1.524(3)
C9 C11 1.517(5)
C9 C10 1.545(5)
C12 C17 1.394(3)
C12 C13 1.400(3)
C13 C14 1.389(3)
C14 C15 1.389(4)
C15 C16 1.377(4)
C16 C17 1.398(3)
C18 C19 1.392(3)
C18 C23 1.392(3)
C19 C20 1.392(3)
C20 C21 1.378(4)
C21 C22 1.378(4)
C22 C23 1.388(3)
C24 C25 1.396(3)
C24 C29 1.397(3)
C25 C26 1.389(3)
C26 C27 1.385(3)
C27 C28 1.387(3)
C28 C29 1.391(3)
C30 C35 1.395(3)
C30 C31 1.396(3)
C31 C32 1.390(3)
C32 C33 1.388(3)
C33 C34 1.380(3)
C34 C35 1.385(3)
C36 C37 1.386(3)
C36 C41 1.392(3)
C37 C38 1.393(4)
C38 C39 1.377(4)
C39 C40 1.374(4)
C40 C41 1.387(3)
C42 C47 1.394(3)
C42 C43 1.398(3)
C43 C44 1.379(3)
C44 C45 1.394(3)
C45 C46 1.369(4)
C46 C47 1.393(3)
C9A C10A 1.29(3)
C9A C11A 1.51(2)
